data_1543829
loop_
_publ_author_name
'Liu, Cui-Ping'
'Wang, Guo-Cai'
'Gan, Li-She'
'Xu, Cheng-Hui'
'Liu, Qun-Fang'
'Ding, Jian'
'Yue, Jian-Min'

_publ_section_title
;
 Ciliatonoids A and B, Two Limonoids from Toona ciliata.
;
_journal_issue 12
_journal_name_full 'Organic letters'
_journal_page_first 2894
_journal_page_last 2897
_journal_paper_doi 10.1021/acs.orglett.6b01213
_journal_volume 18
_journal_year 2016
_chemical_absolute_configuration ad
_chemical_formula_sum 'C26 H32 O5'
_chemical_formula_weight 424.51
_chemical_name_systematic
; 
 ? 
;
_space_group_crystal_system triclinic
_space_group_IT_number 1
_space_group_name_Hall 'P 1'
_space_group_name_H-M_alt 'P 1'
_symmetry_space_group_name_Hall 'P 1'
_symmetry_space_group_name_H-M 'P 1'
_atom_sites_solution_hydrogens geom
_audit_creation_method SHELXL-2013
_cell_angle_alpha 114.2120(10)
_cell_angle_beta 90.2770(10)
_cell_angle_gamma 91.3950(10)
_cell_formula_units_Z 2
_cell_length_a 7.2748(2)
_cell_length_b 12.3230(3)
_cell_length_c 13.1676(3)
_cell_measurement_reflns_used 5179
_cell_measurement_temperature 140(2)
_cell_measurement_theta_max 69.69
_cell_measurement_theta_min 3.68
_cell_volume 1076.14(5)
_computing_cell_refinement 'Bruker SAINT'
_computing_data_collection 'Bruker APEX2'
_computing_data_reduction 'Bruker SAINT'
_computing_molecular_graphics 'Bruker SHELXTL'
_computing_publication_material 'Bruker SHELXTL'
_computing_structure_refinement 'SHELXL-2013 (Sheldrick, 2013)'
_computing_structure_solution 'SHELXS-97 (Sheldrick, 2008)'
_diffrn_ambient_temperature 140(2)
_diffrn_measured_fraction_theta_full 0.950
_diffrn_measured_fraction_theta_max 0.929
_diffrn_measurement_device_type 'Bruker APEX-II CCD'
_diffrn_measurement_method '\f and \w scans'
_diffrn_radiation_type CuK\a
_diffrn_radiation_wavelength 1.54178
_diffrn_reflns_av_R_equivalents 0.0416
_diffrn_reflns_av_unetI/netI 0.0680
_diffrn_reflns_Laue_measured_fraction_full 0.950
_diffrn_reflns_Laue_measured_fraction_max 0.929
_diffrn_reflns_limit_h_max 6
_diffrn_reflns_limit_h_min -8
_diffrn_reflns_limit_k_max 14
_diffrn_reflns_limit_k_min -14
_diffrn_reflns_limit_l_max 15
_diffrn_reflns_limit_l_min -15
_diffrn_reflns_number 8863
_diffrn_reflns_point_group_measured_fraction_full 0.679
_diffrn_reflns_point_group_measured_fraction_max 0.661
_diffrn_reflns_theta_full 67.679
_diffrn_reflns_theta_max 69.807
_diffrn_reflns_theta_min 3.681
_exptl_absorpt_coefficient_mu 0.721
_exptl_absorpt_correction_T_max 0.7533
_exptl_absorpt_correction_T_min 0.5520
_exptl_absorpt_correction_type multi-scan
_exptl_absorpt_process_details sadabs
_exptl_crystal_colour colourless
_exptl_crystal_density_diffrn 1.310
_exptl_crystal_description blocks
_exptl_crystal_F_000 456
_exptl_crystal_size_max 0.300
_exptl_crystal_size_mid 0.100
_exptl_crystal_size_min 0.060
_refine_diff_density_max 0.583
_refine_diff_density_min -0.409
_refine_diff_density_rms 0.107
_refine_ls_abs_structure_details
; 
 Flack x determined using 1462 quotients [(I+)-(I-)]/[(I+)+(I-)] 
 (Parsons and Flack (2004), Acta Cryst. A60, s61). 
;
_refine_ls_abs_structure_Flack 0.14(19)
_refine_ls_extinction_method none
_refine_ls_goodness_of_fit_ref 1.023
_refine_ls_hydrogen_treatment constr
_refine_ls_matrix_type full
_refine_ls_number_parameters 569
_refine_ls_number_reflns 5362
_refine_ls_number_restraints 3
_refine_ls_restrained_S_all 1.023
_refine_ls_R_factor_all 0.0648
_refine_ls_R_factor_gt 0.0628
_refine_ls_shift/su_max 0.019
_refine_ls_shift/su_mean 0.003
_refine_ls_structure_factor_coef Fsqd
_refine_ls_weighting_details 'w=1/[\s^2^(Fo^2^)+(0.1400P)^2^+0.1174P] where P=(Fo^2^+2Fc^2^)/3'
_refine_ls_weighting_scheme calc
_refine_ls_wR_factor_gt 0.1622
_refine_ls_wR_factor_ref 0.1693
_reflns_Friedel_coverage 0.423
_reflns_Friedel_fraction_full 0.408
_reflns_Friedel_fraction_max 0.392
_reflns_number_gt 5188
_reflns_number_total 5362
_reflns_threshold_expression 'I > 2\s(I)'
_cod_data_source_file ol6b01213_si_002.cif
_cod_data_source_block cu_dm14221_0m
_cod_database_code 1543829
_shelx_space_group_comment
; 
The symmetry employed for this shelxl refinement is uniquely defined 
by the following loop, which should always be used as a source of 
symmetry information in preference to the above space-group names. 
They are only intended as comments. 
;
_shelx_estimated_absorpt_t_min 0.813
_shelx_estimated_absorpt_t_max 0.958
_shelxl_version_number 2013-4

loop_
_space_group_symop_operation_xyz
'x, y, z'

loop_
_atom_site_label
_atom_site_type_symbol
_atom_site_fract_x
_atom_site_fract_y
_atom_site_fract_z
_atom_site_U_iso_or_equiv
_atom_site_adp_type
_atom_site_occupancy
_atom_site_site_symmetry_order
_atom_site_calc_flag
_atom_site_refinement_flags_posn
_atom_site_refinement_flags_adp
O1 O 1.0545(4) 1.2118(2) 0.5311(2) 0.0286(6) Uani 1 1 d . .
O1A O 0.5076(4) 0.3644(3) -0.0552(2) 0.0297(7) Uani 1 1 d . .
O2 O 1.2643(5) 1.1365(3) 0.1638(3) 0.0396(8) Uani 1 1 d . .
O2A O 0.7418(6) 0.4465(3) 0.3109(3) 0.0457(9) Uani 1 1 d . .
O3 O 0.3947(4) 0.8963(3) 0.2421(2) 0.0328(7) Uani 1 1 d . .
O3A O -0.1120(5) 0.6872(3) 0.2344(2) 0.0357(7) Uani 1 1 d . .
O4 O 0.5674(4) 0.9254(2) 0.3874(2) 0.0264(6) Uani 1 1 d . .
O4A O 0.0566(4) 0.6576(2) 0.0897(2) 0.0274(6) Uani 1 1 d . .
O5 O 0.5826(6) 0.8390(4) 0.8857(3) 0.0494(9) Uani 1 1 d . .
O5A O 0.0886(6) 0.7464(3) -0.4099(3) 0.0473(9) Uani 1 1 d . .
C1 C 1.0128(6) 1.2032(3) 0.4203(3) 0.0263(8) Uani 1 1 d . .
H1 H 0.9782 1.2839 0.4272 0.032 Uiso 1 1 calc R U
C1A C 0.4670(6) 0.3734(4) 0.0562(3) 0.0287(9) Uani 1 1 d . .
H1A H 0.4216 0.2935 0.0496 0.034 Uiso 1 1 calc R U
C2 C 1.1834(6) 1.1672(3) 0.3478(3) 0.0266(8) Uani 1 1 d . .
H2A H 1.2680 1.2376 0.3702 0.032 Uiso 1 1 calc R U
H2B H 1.2468 1.1059 0.3641 0.032 Uiso 1 1 calc R U
C2A C 0.6440(7) 0.4062(4) 0.1271(3) 0.0318(9) Uani 1 1 d . .
H2AA H 0.7166 0.3334 0.1058 0.038 Uiso 1 1 calc R U
H2AB H 0.7168 0.4634 0.1073 0.038 Uiso 1 1 calc R U
C3 C 1.1505(6) 1.1193(3) 0.2228(3) 0.0267(8) Uani 1 1 d . .
C3A C 0.6235(6) 0.4597(3) 0.2531(3) 0.0291(9) Uani 1 1 d . .
C4 C 0.9720(6) 1.0486(4) 0.1747(3) 0.0257(8) Uani 1 1 d . .
C4A C 0.4529(6) 0.5322(4) 0.3017(3) 0.0265(8) Uani 1 1 d . .
C5 C 0.8793(6) 1.0120(3) 0.2635(3) 0.0231(8) Uani 1 1 d . .
H5 H 0.9708 0.9628 0.2814 0.028 Uiso 1 1 calc R U
C5A C 0.3610(6) 0.5677(3) 0.2133(3) 0.0228(8) Uani 1 1 d . .
H5A H 0.4568 0.6154 0.1940 0.027 Uiso 1 1 calc R U
C6 C 0.7081(6) 0.9285(4) 0.2131(3) 0.0270(8) Uani 1 1 d . .
H6A H 0.6558 0.9516 0.1555 0.032 Uiso 1 1 calc R U
H6B H 0.7549 0.8473 0.1734 0.032 Uiso 1 1 calc R U
C6A C 0.1995(6) 0.6534(3) 0.2634(3) 0.0275(8) Uani 1 1 d . .
H6AA H 0.1457 0.6318 0.3218 0.033 Uiso 1 1 calc R U
H6AB H 0.2559 0.7341 0.3023 0.033 Uiso 1 1 calc R U
C7 C 0.5481(6) 0.9176(3) 0.2817(3) 0.0260(8) Uani 1 1 d . .
C7A C 0.0380(6) 0.6655(3) 0.1945(3) 0.0266(8) Uani 1 1 d . .
C8 C 0.9924(6) 1.1023(3) 0.5359(3) 0.0240(8) Uani 1 1 d . .
C8A C 0.4580(6) 0.4750(4) -0.0597(3) 0.0259(8) Uani 1 1 d . .
C9 C 0.8139(6) 1.0736(3) 0.4678(3) 0.0232(8) Uani 1 1 d . .
H9 H 0.7195 1.1255 0.5183 0.028 Uiso 1 1 calc R U
C9A C 0.2846(6) 0.5060(3) 0.0086(3) 0.0223(8) Uani 1 1 d . .
H9A H 0.1834 0.4552 -0.0411 0.027 Uiso 1 1 calc R U
C10 C 0.8407(6) 1.1180(3) 0.3750(3) 0.0232(8) Uani 1 1 d . .
C10A C 0.3077(6) 0.4629(3) 0.1030(3) 0.0233(8) Uani 1 1 d . .
C11 C 0.7492(5) 0.9473(3) 0.4399(3) 0.0229(8) Uani 1 1 d . .
H11 H 0.8379 0.8909 0.3882 0.027 Uiso 1 1 calc R U
C11A C 0.2351(6) 0.6338(3) 0.0364(3) 0.0235(8) Uani 1 1 d . .
H11A H 0.3309 0.6891 0.0877 0.028 Uiso 1 1 calc R U
C12 C 0.7360(6) 0.9262(3) 0.5492(3) 0.0246(8) Uani 1 1 d . .
H12C H 0.6108 0.8948 0.5528 0.030 Uiso 1 1 calc R U
H12D H 0.8236 0.8641 0.5445 0.030 Uiso 1 1 calc R U
C12A C 0.2233(6) 0.6545(3) -0.0719(3) 0.0249(8) Uani 1 1 d . .
H12A H 0.3170 0.7161 -0.0669 0.030 Uiso 1 1 calc R U
H12B H 0.1012 0.6868 -0.0753 0.030 Uiso 1 1 calc R U
C13 C 0.7763(6) 1.0380(3) 0.6593(3) 0.0241(8) Uani 1 1 d . .
C13A C 0.2509(6) 0.5438(3) -0.1825(3) 0.0260(8) Uani 1 1 d . .
C14 C 0.9427(6) 1.1126(3) 0.6510(3) 0.0260(8) Uani 1 1 d . .
C14A C 0.4098(6) 0.4666(3) -0.1741(3) 0.0264(8) Uani 1 1 d . .
C15 C 1.0377(7) 1.1609(4) 0.7460(3) 0.0312(9) Uani 1 1 d . .
H15 H 1.1412 1.2137 0.7590 0.037 Uiso 1 1 calc R U
C15A C 0.4975(7) 0.4173(4) -0.2695(3) 0.0307(9) Uani 1 1 d . .
H15A H 0.5941 0.3629 -0.2828 0.037 Uiso 1 1 calc R U
C16 C 0.9579(7) 1.1198(4) 0.8316(3) 0.0330(9) Uani 1 1 d . .
H16C H 0.8768 1.1801 0.8840 0.040 Uiso 1 1 calc R U
H16D H 1.0559 1.1016 0.8741 0.040 Uiso 1 1 calc R U
C16A C 0.4240(7) 0.4590(4) -0.3540(3) 0.0330(10) Uani 1 1 d . .
H16A H 0.3362 0.3998 -0.4067 0.040 Uiso 1 1 calc R U
H16B H 0.5245 0.4761 -0.3962 0.040 Uiso 1 1 calc R U
C17 C 0.8477(6) 1.0063(4) 0.7558(3) 0.0271(8) Uani 1 1 d . .
H17 H 0.9395 0.9426 0.7223 0.033 Uiso 1 1 calc R U
C17A C 0.3260(6) 0.5751(4) -0.2777(3) 0.0279(9) Uani 1 1 d . .
H17A H 0.4254 0.6373 -0.2436 0.033 Uiso 1 1 calc R U
C18 C 0.6020(6) 1.1113(4) 0.6956(3) 0.0305(9) Uani 1 1 d . .
H18D H 0.5067 1.0649 0.7139 0.046 Uiso 1 1 calc R U
H18E H 0.5577 1.1308 0.6349 0.046 Uiso 1 1 calc R U
H18F H 0.6303 1.1850 0.7614 0.046 Uiso 1 1 calc R U
C18A C 0.0679(7) 0.4715(4) -0.2198(4) 0.0321(9) Uani 1 1 d . .
H18A H 0.0872 0.3997 -0.2877 0.048 Uiso 1 1 calc R U
H18B H -0.0242 0.5201 -0.2346 0.048 Uiso 1 1 calc R U
H18C H 0.0245 0.4487 -0.1607 0.048 Uiso 1 1 calc R U
C19 C 0.6733(6) 1.1895(4) 0.3712(3) 0.0289(9) Uani 1 1 d . .
H19D H 0.6520 1.2511 0.4457 0.043 Uiso 1 1 calc R U
H19E H 0.5647 1.1361 0.3459 0.043 Uiso 1 1 calc R U
H19F H 0.6962 1.2270 0.3194 0.043 Uiso 1 1 calc R U
C19A C 0.1323(7) 0.3944(4) 0.1091(3) 0.0298(9) Uani 1 1 d . .
H19A H 0.1535 0.3553 0.1594 0.045 Uiso 1 1 calc R U
H19B H 0.0997 0.3343 0.0346 0.045 Uiso 1 1 calc R U
H19C H 0.0317 0.4499 0.1371 0.045 Uiso 1 1 calc R U
C20 C 0.7127(6) 0.9606(4) 0.8158(3) 0.0291(9) Uani 1 1 d . .
C20A C 0.1995(7) 0.6225(4) -0.3388(3) 0.0302(9) Uani 1 1 d . .
C21 C 0.7141(7) 0.8509(4) 0.8147(4) 0.0380(10) Uani 1 1 d . .
H21 H 0.7942 0.7899 0.7712 0.046 Uiso 1 1 calc R U
C21A C 0.2156(8) 0.7328(4) -0.3391(4) 0.0386(11) Uani 1 1 d . .
H21A H 0.3034 0.7924 -0.2959 0.046 Uiso 1 1 calc R U
C22 C 0.5712(7) 1.0221(4) 0.8925(3) 0.0389(11) Uani 1 1 d . .
H22 H 0.5353 1.1016 0.9118 0.047 Uiso 1 1 calc R U
C22A C 0.0505(8) 0.5641(4) -0.4146(3) 0.0396(11) Uani 1 1 d . .
H22A H 0.0026 0.4858 -0.4329 0.047 Uiso 1 1 calc R U
C23 C 0.4998(8) 0.9456(5) 0.9313(4) 0.0453(12) Uani 1 1 d . .
H23 H 0.4038 0.9635 0.9840 0.054 Uiso 1 1 calc R U
C23A C -0.0091(8) 0.6423(5) -0.4552(4) 0.0447(12) Uani 1 1 d . .
H23A H -0.1063 0.6261 -0.5082 0.054 Uiso 1 1 calc R U
C28 C 1.0187(7) 0.9364(4) 0.0718(3) 0.0315(9) Uani 1 1 d . .
H28D H 1.0870 0.9592 0.0192 0.047 Uiso 1 1 calc R U
H28E H 0.9048 0.8933 0.0360 0.047 Uiso 1 1 calc R U
H28F H 1.0941 0.8851 0.0945 0.047 Uiso 1 1 calc R U
C28A C 0.5133(7) 0.6443(4) 0.4035(3) 0.0344(10) Uani 1 1 d . .
H28A H 0.4049 0.6896 0.4385 0.052 Uiso 1 1 calc R U
H28B H 0.5959 0.6935 0.3801 0.052 Uiso 1 1 calc R U
H28C H 0.5778 0.6215 0.4570 0.052 Uiso 1 1 calc R U
C29 C 0.8592(7) 1.1314(4) 0.1386(3) 0.0334(9) Uani 1 1 d . .
H29D H 0.8658 1.2124 0.1973 0.050 Uiso 1 1 calc R U
H29E H 0.7307 1.1028 0.1257 0.050 Uiso 1 1 calc R U
H29F H 0.9093 1.1318 0.0698 0.050 Uiso 1 1 calc R U
C29A C 0.3338(8) 0.4509(4) 0.3402(4) 0.0379(10) Uani 1 1 d . .
H29A H 0.2104 0.4831 0.3580 0.057 Uiso 1 1 calc R U
H29B H 0.3904 0.4476 0.4065 0.057 Uiso 1 1 calc R U
H29C H 0.3249 0.3706 0.2804 0.057 Uiso 1 1 calc R U
C30 C 1.1412(6) 1.0066(4) 0.4937(3) 0.0282(8) Uani 1 1 d . .
H30D H 1.1480 0.9761 0.4124 0.042 Uiso 1 1 calc R U
H30E H 1.1090 0.9412 0.5149 0.042 Uiso 1 1 calc R U
H30F H 1.2607 1.0422 0.5270 0.042 Uiso 1 1 calc R U
C30A C 0.6189(6) 0.5674(4) -0.0177(3) 0.0305(9) Uani 1 1 d . .
H30A H 0.6356 0.5932 0.0629 0.046 Uiso 1 1 calc R U
H30B H 0.5914 0.6363 -0.0338 0.046 Uiso 1 1 calc R U
H30C H 0.7319 0.5314 -0.0554 0.046 Uiso 1 1 calc R U

loop_
_atom_site_aniso_label
_atom_site_aniso_U_11
_atom_site_aniso_U_22
_atom_site_aniso_U_33
_atom_site_aniso_U_23
_atom_site_aniso_U_13
_atom_site_aniso_U_12
O1 0.0404(18) 0.0272(14) 0.0174(12) 0.0086(11) -0.0040(11) -0.0051(12)
O1A 0.0432(19) 0.0294(15) 0.0172(13) 0.0095(11) 0.0032(11) 0.0131(12)
O2 0.046(2) 0.0425(17) 0.0280(15) 0.0126(13) 0.0058(13) -0.0072(14)
O2A 0.057(2) 0.0469(19) 0.0310(17) 0.0135(15) -0.0088(15) 0.0143(16)
O3 0.0352(19) 0.0343(15) 0.0277(15) 0.0119(13) -0.0094(12) -0.0032(12)
O3A 0.038(2) 0.0382(16) 0.0318(16) 0.0143(13) 0.0084(13) 0.0106(13)
O4 0.0317(17) 0.0275(14) 0.0207(13) 0.0108(11) -0.0033(11) -0.0018(11)
O4A 0.0337(17) 0.0285(14) 0.0193(12) 0.0087(11) 0.0012(11) 0.0073(11)
O5 0.059(3) 0.058(2) 0.0388(18) 0.0281(17) -0.0005(16) -0.0180(18)
O5A 0.061(3) 0.050(2) 0.0409(18) 0.0279(16) -0.0003(17) 0.0188(17)
C1 0.037(2) 0.0224(18) 0.0208(18) 0.0098(15) -0.0012(15) -0.0004(15)
C1A 0.044(3) 0.0242(18) 0.0182(17) 0.0084(15) -0.0003(15) 0.0089(16)
C2 0.031(2) 0.0270(18) 0.0226(19) 0.0114(16) -0.0041(15) -0.0035(15)
C2A 0.039(3) 0.037(2) 0.0210(18) 0.0128(16) -0.0017(16) 0.0113(17)
C3 0.033(2) 0.0273(18) 0.0221(18) 0.0120(15) 0.0021(15) 0.0021(15)
C3A 0.040(3) 0.0275(19) 0.0228(19) 0.0136(16) -0.0042(16) 0.0039(16)
C4 0.035(2) 0.0278(18) 0.0163(16) 0.0107(15) 0.0007(14) 0.0050(15)
C4A 0.038(2) 0.0258(18) 0.0170(16) 0.0098(15) -0.0027(14) 0.0006(15)
C5 0.028(2) 0.0214(17) 0.0192(17) 0.0072(14) -0.0005(14) 0.0031(14)
C5A 0.030(2) 0.0210(16) 0.0176(16) 0.0083(14) -0.0018(14) -0.0006(14)
C6 0.033(2) 0.0272(19) 0.0184(16) 0.0072(15) -0.0024(14) 0.0011(16)
C6A 0.039(2) 0.0254(18) 0.0163(16) 0.0064(14) 0.0007(14) 0.0029(15)
C7 0.033(2) 0.0204(17) 0.0244(18) 0.0087(15) -0.0060(16) -0.0023(14)
C7A 0.034(2) 0.0245(17) 0.0226(17) 0.0111(15) 0.0051(15) 0.0041(15)
C8 0.029(2) 0.0236(17) 0.0181(16) 0.0076(14) -0.0012(14) -0.0032(14)
C8A 0.033(2) 0.0284(19) 0.0182(17) 0.0108(15) 0.0000(15) 0.0065(15)
C9 0.030(2) 0.0232(17) 0.0167(16) 0.0080(14) 0.0008(14) 0.0036(14)
C9A 0.030(2) 0.0217(17) 0.0148(15) 0.0070(13) -0.0022(14) 0.0035(14)
C10 0.034(2) 0.0216(17) 0.0155(16) 0.0087(14) 0.0011(14) 0.0043(15)
C10A 0.033(2) 0.0212(17) 0.0169(16) 0.0087(14) -0.0026(14) 0.0010(15)
C11 0.025(2) 0.0204(16) 0.0220(18) 0.0079(14) -0.0019(14) 0.0002(14)
C11A 0.028(2) 0.0247(18) 0.0180(17) 0.0095(14) 0.0004(14) 0.0038(14)
C12 0.035(2) 0.0207(17) 0.0180(17) 0.0080(14) -0.0006(14) -0.0009(14)
C12A 0.035(2) 0.0236(18) 0.0159(16) 0.0080(14) -0.0004(14) 0.0045(15)
C13 0.034(2) 0.0229(18) 0.0147(16) 0.0069(15) -0.0002(14) 0.0024(15)
C13A 0.035(2) 0.0245(19) 0.0187(18) 0.0086(15) -0.0016(15) 0.0034(16)
C14 0.034(2) 0.0255(18) 0.0166(17) 0.0066(14) -0.0009(15) 0.0004(15)
C14A 0.037(2) 0.0230(18) 0.0193(17) 0.0082(14) -0.0020(15) 0.0042(15)
C15 0.039(3) 0.035(2) 0.0195(17) 0.0121(16) -0.0052(15) -0.0069(17)
C15A 0.041(3) 0.030(2) 0.0220(18) 0.0114(16) 0.0039(16) 0.0111(17)
C16 0.043(3) 0.036(2) 0.0202(18) 0.0113(17) -0.0057(16) -0.0051(18)
C16A 0.044(3) 0.034(2) 0.0193(17) 0.0090(16) 0.0035(16) 0.0104(18)
C17 0.036(2) 0.0294(19) 0.0169(16) 0.0098(15) 0.0002(14) 0.0036(16)
C17A 0.038(2) 0.0293(19) 0.0176(17) 0.0103(15) 0.0005(15) 0.0055(16)
C18 0.036(3) 0.0288(19) 0.0272(19) 0.0117(16) 0.0033(16) 0.0061(16)
C18A 0.037(3) 0.031(2) 0.0258(19) 0.0090(17) -0.0038(16) 0.0006(17)
C19 0.037(2) 0.0252(18) 0.0268(19) 0.0124(16) 0.0008(16) 0.0078(16)
C19A 0.041(3) 0.0270(19) 0.0212(18) 0.0096(15) -0.0032(15) -0.0041(16)
C20 0.038(3) 0.031(2) 0.0159(16) 0.0076(15) -0.0031(15) -0.0047(16)
C20A 0.044(3) 0.030(2) 0.0158(17) 0.0078(15) 0.0005(15) 0.0116(17)
C21 0.046(3) 0.039(2) 0.029(2) 0.0148(19) -0.0009(18) -0.006(2)
C21A 0.054(3) 0.038(2) 0.026(2) 0.0154(18) 0.0005(19) 0.011(2)
C22 0.046(3) 0.044(3) 0.0217(19) 0.0083(19) 0.0044(18) -0.001(2)
C22A 0.052(3) 0.041(2) 0.0210(19) 0.0068(18) -0.0056(18) 0.008(2)
C23 0.042(3) 0.062(3) 0.025(2) 0.013(2) 0.0023(19) -0.014(2)
C23A 0.048(3) 0.054(3) 0.029(2) 0.013(2) -0.0046(19) 0.020(2)
C28 0.043(3) 0.030(2) 0.0187(17) 0.0068(16) 0.0040(16) 0.0006(17)
C28A 0.043(3) 0.035(2) 0.0218(19) 0.0079(18) -0.0058(17) -0.0008(18)
C29 0.043(3) 0.038(2) 0.027(2) 0.0216(18) 0.0020(17) 0.0084(18)
C29A 0.058(3) 0.036(2) 0.026(2) 0.0188(18) -0.0061(19) -0.005(2)
C30 0.031(2) 0.0320(19) 0.0225(17) 0.0125(16) 0.0003(15) 0.0033(16)
C30A 0.033(2) 0.035(2) 0.0241(18) 0.0128(16) 0.0000(15) 0.0050(17)

loop_
_atom_type_symbol
_atom_type_description
_atom_type_scat_dispersion_real
_atom_type_scat_dispersion_imag
_atom_type_scat_source
C C 0.0181 0.0091 'International Tables Vol C Tables 4.2.6.8 and 6.1.1.4'
H H 0.0000 0.0000 'International Tables Vol C Tables 4.2.6.8 and 6.1.1.4'
O O 0.0492 0.0322 'International Tables Vol C Tables 4.2.6.8 and 6.1.1.4'

loop_
_geom_angle_atom_site_label_1
_geom_angle_atom_site_label_2
_geom_angle_atom_site_label_3
_geom_angle
C8 O1 C1 107.6(3)
C8A O1A C1A 107.5(3)
C7 O4 C11 119.6(3)
C7A O4A C11A 120.3(3)
C23 O5 C21 105.8(4)
C23A O5A C21A 106.2(4)
O1 C1 C2 110.2(3)
O1 C1 C10 107.7(3)
C2 C1 C10 115.4(3)
O1 C1 H1 107.8
C2 C1 H1 107.8
C10 C1 H1 107.8
O1A C1A C2A 109.4(4)
O1A C1A C10A 107.8(3)
C2A C1A C10A 115.1(3)
O1A C1A H1A 108.1
C2A C1A H1A 108.1
C10A C1A H1A 108.1
C3 C2 C1 116.3(3)
C3 C2 H2A 108.2
C1 C2 H2A 108.2
C3 C2 H2B 108.2
C1 C2 H2B 108.2
H2A C2 H2B 107.4
C3A C2A C1A 117.2(4)
C3A C2A H2AA 108.0
C1A C2A H2AA 108.0
C3A C2A H2AB 108.0
C1A C2A H2AB 108.0
H2AA C2A H2AB 107.2
O2 C3 C2 120.3(4)
O2 C3 C4 121.5(4)
C2 C3 C4 118.1(3)
O2A C3A C2A 119.8(4)
O2A C3A C4A 122.3(4)
C2A C3A C4A 117.9(3)
C3 C4 C28 108.3(3)
C3 C4 C29 104.4(3)
C28 C4 C29 109.5(3)
C3 C4 C5 109.6(3)
C28 C4 C5 109.5(3)
C29 C4 C5 115.3(3)
C3A C4A C28A 108.2(4)
C3A C4A C29A 104.1(4)
C28A C4A C29A 109.2(3)
C3A C4A C5A 109.9(3)
C28A C4A C5A 109.8(3)
C29A C4A C5A 115.3(4)
C10 C5 C6 113.3(3)
C10 C5 C4 114.1(3)
C6 C5 C4 111.0(3)
C10 C5 H5 105.9
C6 C5 H5 105.9
C4 C5 H5 105.9
C10A C5A C4A 114.8(3)
C10A C5A C6A 112.7(3)
C4A C5A C6A 111.5(3)
C10A C5A H5A 105.6
C4A C5A H5A 105.6
C6A C5A H5A 105.6
C7 C6 C5 123.6(3)
C7 C6 H6A 106.4
C5 C6 H6A 106.4
C7 C6 H6B 106.4
C5 C6 H6B 106.4
H6A C6 H6B 106.5
C7A C6A C5A 123.8(3)
C7A C6A H6AA 106.4
C5A C6A H6AA 106.4
C7A C6A H6AB 106.4
C5A C6A H6AB 106.4
H6AA C6A H6AB 106.5
O3 C7 O4 116.2(4)
O3 C7 C6 120.4(4)
O4 C7 C6 123.3(4)
O3A C7A O4A 117.0(4)
O3A C7A C6A 120.2(4)
O4A C7A C6A 122.7(4)
O1 C8 C14 114.8(3)
O1 C8 C9 102.5(3)
C14 C8 C9 106.6(3)
O1 C8 C30 111.3(3)
C14 C8 C30 105.9(3)
C9 C8 C30 115.9(3)
O1A C8A C14A 115.1(3)
O1A C8A C9A 102.6(3)
C14A C8A C9A 107.5(3)
O1A C8A C30A 110.7(3)
C14A C8A C30A 105.2(3)
C9A C8A C30A 116.0(3)
C11 C9 C8 110.6(3)
C11 C9 C10 120.5(3)
C8 C9 C10 106.9(3)
C11 C9 H9 105.9
C8 C9 H9 105.9
C10 C9 H9 105.9
C8A C9A C11A 110.4(3)
C8A C9A C10A 107.1(3)
C11A C9A C10A 120.0(3)
C8A C9A H9A 106.1
C11A C9A H9A 106.1
C10A C9A H9A 106.1
C19 C10 C9 108.9(3)
C19 C10 C5 114.1(3)
C9 C10 C5 110.0(3)
C19 C10 C1 109.9(3)
C9 C10 C1 101.2(3)
C5 C10 C1 112.0(3)
C19A C10A C5A 113.9(3)
C19A C10A C9A 109.0(3)
C5A C10A C9A 110.6(3)
C19A C10A C1A 109.2(3)
C5A C10A C1A 112.5(3)
C9A C10A C1A 100.8(3)
O4 C11 C9 110.2(3)
O4 C11 C12 108.2(3)
C9 C11 C12 109.7(3)
O4 C11 H11 109.6
C9 C11 H11 109.6
C12 C11 H11 109.6
O4A C11A C9A 109.7(3)
O4A C11A C12A 108.5(3)
C9A C11A C12A 109.8(3)
O4A C11A H11A 109.6
C9A C11A H11A 109.6
C12A C11A H11A 109.6
C13 C12 C11 115.4(3)
C13 C12 H12C 108.4
C11 C12 H12C 108.4
C13 C12 H12D 108.4
C11 C12 H12D 108.4
H12C C12 H12D 107.5
C11A C12A C13A 116.3(3)
C11A C12A H12A 108.2
C13A C12A H12A 108.2
C11A C12A H12B 108.2
C13A C12A H12B 108.2
H12A C12A H12B 107.4
C14 C13 C18 112.5(3)
C14 C13 C12 112.8(3)
C18 C13 C12 109.6(3)
C14 C13 C17 98.9(3)
C18 C13 C17 109.8(3)
C12 C13 C17 113.0(3)
C18A C13A C14A 112.1(3)
C18A C13A C12A 109.7(3)
C14A C13A C12A 112.4(3)
C18A C13A C17A 109.9(3)
C14A C13A C17A 98.9(3)
C12A C13A C17A 113.5(3)
C15 C14 C8 129.9(4)
C15 C14 C13 112.0(4)
C8 C14 C13 117.0(3)
C15A C14A C8A 130.8(4)
C15A C14A C13A 111.5(3)
C8A C14A C13A 116.9(3)
C14 C15 C16 110.5(4)
C14 C15 H15 124.7
C16 C15 H15 124.7
C14A C15A C16A 111.1(4)
C14A C15A H15A 124.4
C16A C15A H15A 124.4
C15 C16 C17 101.3(3)
C15 C16 H16C 111.5
C17 C16 H16C 111.5
C15 C16 H16D 111.5
C17 C16 H16D 111.5
H16C C16 H16D 109.3
C15A C16A C17A 101.4(3)
C15A C16A H16A 111.5
C17A C16A H16A 111.5
C15A C16A H16B 111.5
C17A C16A H16B 111.5
H16A C16A H16B 109.3
C20 C17 C16 114.6(3)
C20 C17 C13 118.9(4)
C16 C17 C13 103.2(3)
C20 C17 H17 106.5
C16 C17 H17 106.5
C13 C17 H17 106.5
C20A C17A C13A 119.8(4)
C20A C17A C16A 114.2(3)
C13A C17A C16A 102.9(3)
C20A C17A H17A 106.3
C13A C17A H17A 106.3
C16A C17A H17A 106.3
C13 C18 H18D 109.5
C13 C18 H18E 109.5
H18D C18 H18E 109.5
C13 C18 H18F 109.5
H18D C18 H18F 109.5
H18E C18 H18F 109.5
C13A C18A H18A 109.5
C13A C18A H18B 109.5
H18A C18A H18B 109.5
C13A C18A H18C 109.5
H18A C18A H18C 109.5
H18B C18A H18C 109.5
C10 C19 H19D 109.5
C10 C19 H19E 109.5
H19D C19 H19E 109.5
C10 C19 H19F 109.5
H19D C19 H19F 109.5
H19E C19 H19F 109.5
C10A C19A H19A 109.5
C10A C19A H19B 109.5
H19A C19A H19B 109.5
C10A C19A H19C 109.5
H19A C19A H19C 109.5
H19B C19A H19C 109.5
C21 C20 C22 105.5(4)
C21 C20 C17 124.4(4)
C22 C20 C17 129.8(4)
C21A C20A C22A 105.1(4)
C21A C20A C17A 125.0(4)
C22A C20A C17A 129.8(4)
C20 C21 O5 110.7(4)
C20 C21 H21 124.7
O5 C21 H21 124.7
C20A C21A O5A 111.1(5)
C20A C21A H21A 124.4
O5A C21A H21A 124.4
C23 C22 C20 106.9(5)
C23 C22 H22 126.5
C20 C22 H22 126.5
C23A C22A C20A 106.7(5)
C23A C22A H22A 126.6
C20A C22A H22A 126.6
C22 C23 O5 111.1(4)
C22 C23 H23 124.5
O5 C23 H23 124.5
O5A C23A C22A 110.9(5)
O5A C23A H23A 124.6
C22A C23A H23A 124.6
C4 C28 H28D 109.5
C4 C28 H28E 109.5
H28D C28 H28E 109.5
C4 C28 H28F 109.5
H28D C28 H28F 109.5
H28E C28 H28F 109.5
C4A C28A H28A 109.5
C4A C28A H28B 109.5
H28A C28A H28B 109.5
C4A C28A H28C 109.5
H28A C28A H28C 109.5
H28B C28A H28C 109.5
C4 C29 H29D 109.5
C4 C29 H29E 109.5
H29D C29 H29E 109.5
C4 C29 H29F 109.5
H29D C29 H29F 109.5
H29E C29 H29F 109.5
C4A C29A H29A 109.5
C4A C29A H29B 109.5
H29A C29A H29B 109.5
C4A C29A H29C 109.5
H29A C29A H29C 109.5
H29B C29A H29C 109.5
C8 C30 H30D 109.5
C8 C30 H30E 109.5
H30D C30 H30E 109.5
C8 C30 H30F 109.5
H30D C30 H30F 109.5
H30E C30 H30F 109.5
C8A C30A H30A 109.5
C8A C30A H30B 109.5
H30A C30A H30B 109.5
C8A C30A H30C 109.5
H30A C30A H30C 109.5
H30B C30A H30C 109.5

loop_
_geom_bond_atom_site_label_1
_geom_bond_atom_site_label_2
_geom_bond_distance
O1 C8 1.439(5)
O1 C1 1.449(4)
O1A C8A 1.442(5)
O1A C1A 1.457(4)
O2 C3 1.211(5)
O2A C3A 1.204(5)
O3 C7 1.206(5)
O3A C7A 1.201(6)
O4 C7 1.362(5)
O4 C11 1.456(5)
O4A C7A 1.350(5)
O4A C11A 1.458(5)
O5 C23 1.358(8)
O5 C21 1.387(6)
O5A C23A 1.353(8)
O5A C21A 1.371(6)
C1 C2 1.530(6)
C1 C10 1.562(6)
C1 H1 1.0000
C1A C2A 1.532(6)
C1A C10A 1.565(5)
C1A H1A 1.0000
C2 C3 1.518(5)
C2 H2A 0.9900
C2 H2B 0.9900
C2A C3A 1.523(5)
C2A H2AA 0.9900
C2A H2AB 0.9900
C3 C4 1.527(6)
C3A C4A 1.529(6)
C4 C28 1.534(5)
C4 C29 1.541(5)
C4 C5 1.566(5)
C4A C28A 1.531(5)
C4A C29A 1.545(6)
C4A C5A 1.555(5)
C5 C10 1.546(5)
C5 C6 1.555(6)
C5 H5 1.0000
C5A C10A 1.536(5)
C5A C6A 1.558(6)
C5A H5A 1.0000
C6 C7 1.513(6)
C6 H6A 0.9900
C6 H6B 0.9900
C6A C7A 1.529(6)
C6A H6AA 0.9900
C6A H6AB 0.9900
C8 C14 1.515(5)
C8 C9 1.523(5)
C8 C30 1.549(6)
C8A C14A 1.506(5)
C8A C9A 1.516(5)
C8A C30A 1.545(6)
C9 C11 1.507(5)
C9 C10 1.541(5)
C9 H9 1.0000
C9A C11A 1.517(5)
C9A C10A 1.550(5)
C9A H9A 1.0000
C10 C19 1.533(6)
C10A C19A 1.533(6)
C11 C12 1.567(5)
C11 H11 1.0000
C11A C12A 1.549(5)
C11A H11A 1.0000
C12 C13 1.557(5)
C12 H12C 0.9900
C12 H12D 0.9900
C12A C13A 1.552(5)
C12A H12A 0.9900
C12A H12B 0.9900
C13 C14 1.533(6)
C13 C18 1.536(6)
C13 C17 1.565(5)
C13A C18A 1.544(6)
C13A C14A 1.547(5)
C13A C17A 1.553(5)
C14 C15 1.326(6)
C14A C15A 1.324(6)
C15 C16 1.523(6)
C15 H15 0.9500
C15A C16A 1.505(5)
C15A H15A 0.9500
C16 C17 1.545(6)
C16 H16C 0.9900
C16 H16D 0.9900
C16A C17A 1.562(5)
C16A H16A 0.9900
C16A H16B 0.9900
C17 C20 1.500(6)
C17 H17 1.0000
C17A C20A 1.496(6)
C17A H17A 1.0000
C18 H18D 0.9800
C18 H18E 0.9800
C18 H18F 0.9800
C18A H18A 0.9800
C18A H18B 0.9800
C18A H18C 0.9800
C19 H19D 0.9800
C19 H19E 0.9800
C19 H19F 0.9800
C19A H19A 0.9800
C19A H19B 0.9800
C19A H19C 0.9800
C20 C21 1.347(6)
C20 C22 1.440(6)
C20A C21A 1.363(6)
C20A C22A 1.433(7)
C21 H21 0.9500
C21A H21A 0.9500
C22 C23 1.340(7)
C22 H22 0.9500
C22A C23A 1.357(7)
C22A H22A 0.9500
C23 H23 0.9500
C23A H23A 0.9500
C28 H28D 0.9800
C28 H28E 0.9800
C28 H28F 0.9800
C28A H28A 0.9800
C28A H28B 0.9800
C28A H28C 0.9800
C29 H29D 0.9800
C29 H29E 0.9800
C29 H29F 0.9800
C29A H29A 0.9800
C29A H29B 0.9800
C29A H29C 0.9800
C30 H30D 0.9800
C30 H30E 0.9800
C30 H30F 0.9800
C30A H30A 0.9800
C30A H30B 0.9800
C30A H30C 0.9800

loop_
_geom_hbond_atom_site_label_D
_geom_hbond_atom_site_label_H
_geom_hbond_atom_site_label_A
_geom_hbond_distance_DH
_geom_hbond_distance_HA
_geom_hbond_distance_DA
_geom_hbond_angle_DHA
_geom_hbond_site_symmetry_A
C6 H6B O3A 0.99 2.62 3.392(5) 134.9 1_655
C6A H6AB O3 0.99 2.62 3.397(5) 135.7 .
C11 H11 O3A 1.00 2.53 3.418(5) 147.3 1_655
C11A H11A O3 1.00 2.56 3.428(5) 145.2 .
C12 H12D O5A 0.99 2.65 3.609(5) 163.1 1_656
C12A H12A O5 0.99 2.66 3.617(6) 163.4 1_554

loop_
_geom_torsion_atom_site_label_1
_geom_torsion_atom_site_label_2
_geom_torsion_atom_site_label_3
_geom_torsion_atom_site_label_4
_geom_torsion
C8 O1 C1 C2 -98.1(4)
C8 O1 C1 C10 28.5(4)
C8A O1A C1A C2A -98.6(4)
C8A O1A C1A C10A 27.2(4)
O1 C1 C2 C3 162.5(3)
C10 C1 C2 C3 40.3(5)
O1A C1A C2A C3A 160.0(3)
C10A C1A C2A C3A 38.5(5)
C1 C2 C3 O2 147.9(4)
C1 C2 C3 C4 -32.6(5)
C1A C2A C3A O2A 152.2(4)
C1A C2A C3A C4A -29.5(6)
O2 C3 C4 C28 45.5(5)
C2 C3 C4 C28 -134.1(4)
O2 C3 C4 C29 -71.1(5)
C2 C3 C4 C29 109.3(4)
O2 C3 C4 C5 164.9(4)
C2 C3 C4 C5 -14.7(5)
O2A C3A C4A C28A 41.7(5)
C2A C3A C4A C28A -136.6(4)
O2A C3A C4A C29A -74.4(5)
C2A C3A C4A C29A 107.4(4)
O2A C3A C4A C5A 161.5(4)
C2A C3A C4A C5A -16.7(5)
C3 C4 C5 C10 56.5(4)
C28 C4 C5 C10 175.2(3)
C29 C4 C5 C10 -60.8(5)
C3 C4 C5 C6 -174.0(3)
C28 C4 C5 C6 -55.3(4)
C29 C4 C5 C6 68.7(4)
C3A C4A C5A C10A 56.6(4)
C28A C4A C5A C10A 175.5(4)
C29A C4A C5A C10A -60.8(5)
C3A C4A C5A C6A -173.7(3)
C28A C4A C5A C6A -54.8(4)
C29A C4A C5A C6A 69.0(4)
C10 C5 C6 C7 -24.2(5)
C4 C5 C6 C7 -154.1(4)
C10A C5A C6A C7A -23.9(5)
C4A C5A C6A C7A -154.7(4)
C11 O4 C7 O3 178.2(3)
C11 O4 C7 C6 1.1(5)
C5 C6 C7 O3 148.3(4)
C5 C6 C7 O4 -34.7(6)
C11A O4A C7A O3A 178.8(3)
C11A O4A C7A C6A 1.4(5)
C5A C6A C7A O3A 147.2(4)
C5A C6A C7A O4A -35.5(6)
C1 O1 C8 C14 -153.3(4)
C1 O1 C8 C9 -38.1(4)
C1 O1 C8 C30 86.4(4)
C1A O1A C8A C14A -154.2(4)
C1A O1A C8A C9A -37.8(4)
C1A O1A C8A C30A 86.6(4)
O1 C8 C9 C11 166.7(3)
C14 C8 C9 C11 -72.3(4)
C30 C8 C9 C11 45.3(4)
O1 C8 C9 C10 33.7(4)
C14 C8 C9 C10 154.7(3)
C30 C8 C9 C10 -87.7(4)
O1A C8A C9A C11A 166.8(3)
C14A C8A C9A C11A -71.4(4)
C30A C8A C9A C11A 46.0(4)
O1A C8A C9A C10A 34.5(4)
C14A C8A C9A C10A 156.2(3)
C30A C8A C9A C10A -86.3(4)
C11 C9 C10 C19 100.3(4)
C8 C9 C10 C19 -132.3(3)
C11 C9 C10 C5 -25.4(5)
C8 C9 C10 C5 102.0(4)
C11 C9 C10 C1 -143.9(4)
C8 C9 C10 C1 -16.6(4)
C6 C5 C10 C19 -51.6(4)
C4 C5 C10 C19 76.7(4)
C6 C5 C10 C9 71.1(4)
C4 C5 C10 C9 -160.6(3)
C6 C5 C10 C1 -177.3(3)
C4 C5 C10 C1 -49.0(4)
O1 C1 C10 C19 108.7(3)
C2 C1 C10 C19 -127.8(3)
O1 C1 C10 C9 -6.2(4)
C2 C1 C10 C9 117.2(3)
O1 C1 C10 C5 -123.3(3)
C2 C1 C10 C5 0.2(4)
C4A C5A C10A C19A 77.2(4)
C6A C5A C10A C19A -52.0(4)
C4A C5A C10A C9A -159.6(3)
C6A C5A C10A C9A 71.2(4)
C4A C5A C10A C1A -47.8(4)
C6A C5A C10A C1A -176.9(3)
C8A C9A C10A C19A -132.8(3)
C11A C9A C10A C19A 100.3(4)
C8A C9A C10A C5A 101.3(4)
C11A C9A C10A C5A -25.6(5)
C8A C9A C10A C1A -17.9(4)
C11A C9A C10A C1A -144.8(4)
O1A C1A C10A C19A 110.0(4)
C2A C1A C10A C19A -127.7(4)
O1A C1A C10A C5A -122.6(3)
C2A C1A C10A C5A -0.2(5)
O1A C1A C10A C9A -4.8(4)
C2A C1A C10A C9A 117.6(4)
C7 O4 C11 C9 71.3(4)
C7 O4 C11 C12 -168.7(3)
C8 C9 C11 O4 172.8(3)
C10 C9 C11 O4 -61.6(4)
C8 C9 C11 C12 53.8(4)
C10 C9 C11 C12 179.4(3)
C7A O4A C11A C9A 71.2(4)
C7A O4A C11A C12A -168.9(3)
C8A C9A C11A O4A 172.9(3)
C10A C9A C11A O4A -61.7(5)
C8A C9A C11A C12A 53.8(4)
C10A C9A C11A C12A 179.1(3)
O4 C11 C12 C13 -115.9(4)
C9 C11 C12 C13 4.3(5)
O4A C11A C12A C13A -116.3(4)
C9A C11A C12A C13A 3.5(5)
C11 C12 C13 C14 -43.1(5)
C11 C12 C13 C18 83.0(4)
C11 C12 C13 C17 -154.2(3)
C11A C12A C13A C18A 83.1(4)
C11A C12A C13A C14A -42.2(5)
C11A C12A C13A C17A -153.4(3)
O1 C8 C14 C15 -50.7(6)
C9 C8 C14 C15 -163.4(4)
C30 C8 C14 C15 72.6(5)
O1 C8 C14 C13 142.1(3)
C9 C8 C14 C13 29.4(4)
C30 C8 C14 C13 -94.6(4)
C18 C13 C14 C15 90.6(4)
C12 C13 C14 C15 -144.8(4)
C17 C13 C14 C15 -25.2(4)
C18 C13 C14 C8 -99.9(4)
C12 C13 C14 C8 24.7(5)
C17 C13 C14 C8 144.3(3)
O1A C8A C14A C15A -49.4(7)
C9A C8A C14A C15A -162.9(5)
C30A C8A C14A C15A 72.8(6)
O1A C8A C14A C13A 142.2(4)
C9A C8A C14A C13A 28.6(5)
C30A C8A C14A C13A -95.6(4)
C18A C13A C14A C15A 90.1(4)
C12A C13A C14A C15A -145.8(4)
C17A C13A C14A C15A -25.8(4)
C18A C13A C14A C8A -99.3(4)
C12A C13A C14A C8A 24.8(5)
C17A C13A C14A C8A 144.9(4)
C8 C14 C15 C16 -163.9(4)
C13 C14 C15 C16 3.8(5)
C8A C14A C15A C16A -164.8(4)
C13A C14A C15A C16A 4.2(5)
C14 C15 C16 C17 19.8(5)
C14A C15A C16A C17A 19.4(5)
C15 C16 C17 C20 -165.1(4)
C15 C16 C17 C13 -34.4(4)
C14 C13 C17 C20 163.7(3)
C18 C13 C17 C20 45.8(5)
C12 C13 C17 C20 -76.9(4)
C14 C13 C17 C16 35.6(4)
C18 C13 C17 C16 -82.3(4)
C12 C13 C17 C16 155.1(4)
C18A C13A C17A C20A 46.2(5)
C14A C13A C17A C20A 163.7(4)
C12A C13A C17A C20A -77.1(5)
C18A C13A C17A C16A -81.9(4)
C14A C13A C17A C16A 35.6(4)
C12A C13A C17A C16A 154.8(4)
C15A C16A C17A C20A -165.9(4)
C15A C16A C17A C13A -34.4(4)
C16 C17 C20 C21 -121.8(5)
C13 C17 C20 C21 115.7(5)
C16 C17 C20 C22 51.6(6)
C13 C17 C20 C22 -71.0(5)
C13A C17A C20A C21A 116.4(5)
C16A C17A C20A C21A -120.9(5)
C13A C17A C20A C22A -69.4(6)
C16A C17A C20A C22A 53.3(6)
C22 C20 C21 O5 0.0(5)
C17 C20 C21 O5 174.7(4)
C23 O5 C21 C20 -0.2(5)
C22A C20A C21A O5A -0.4(5)
C17A C20A C21A O5A 174.9(4)
C23A O5A C21A C20A -0.1(5)
C21 C20 C22 C23 0.2(5)
C17 C20 C22 C23 -174.1(5)
C21A C20A C22A C23A 0.8(5)
C17A C20A C22A C23A -174.3(4)
C20 C22 C23 O5 -0.4(6)
C21 O5 C23 C22 0.4(6)
C21A O5A C23A C22A 0.6(5)
C20A C22A C23A O5A -0.9(6)
